data_4038322
loop_
_publ_author_name
'Yuan, Yuping'
'Lo, Kin-Cheung'
'Szeto, Lap'
'Chan, Wai-Kin'

_publ_section_title
;
 Synthesis of Pyrazinopyrazine-Fused Azaacenes through Direct Condensation
 Reactions between Quinoxalinediamine and Diketones.
;
_journal_name_full 'The Journal of organic chemistry'
_journal_paper_doi 10.1021/acs.joc.9b03504
_journal_year 2020
_chemical_formula_moiety 'C24 H32 N4 S2'
_chemical_formula_sum 'C24 H32 N4 S2'
_chemical_formula_weight 440.65
_space_group_crystal_system triclinic
_space_group_IT_number 2
_space_group_name_Hall '-P 1'
_space_group_name_H-M_alt 'P -1'
_atom_sites_solution_hydrogens mixed
_atom_sites_solution_primary iterative
_audit_creation_date 2015-06-16
_audit_creation_method
;
Olex2 1.2
(compiled 2015.01.26 svn.r3150 for OlexSys, GUI svn.r4998)
;
_cell_angle_alpha 77.4125(19)
_cell_angle_beta 86.990(2)
_cell_angle_gamma 72.2796(18)
_cell_formula_units_Z 2
_cell_length_a 7.6430(5)
_cell_length_b 8.3737(5)
_cell_length_c 18.7590(12)
_cell_measurement_reflns_used 9997
_cell_measurement_temperature 100.0
_cell_measurement_theta_max 32.937
_cell_measurement_theta_min 2.613
_cell_volume 1116.00(12)
_computing_cell_refinement 'SAINT v8.34A (Bruker, 2014)'
_computing_data_collection 'APEX2 v2014.11-0 (Bruker, 2014)'
_computing_data_reduction 'SAINT v8.34A (Bruker, 2014)'
_computing_molecular_graphics 'Mercury (Macrae et. al, 2008)'
_computing_publication_material 'Olex2 (Dolomanov et al., 2009)'
_computing_structure_refinement 'XL (Sheldrick, 2008)'
_computing_structure_solution 'olex2.solve (Bourhis et al., 2015)'
_diffrn_ambient_temperature 100.0
_diffrn_detector 'Bruker Photon100 CMOS area detector'
_diffrn_detector_area_resol_mean 1024
_diffrn_detector_type 'CMOS area detector'
_diffrn_measured_fraction_theta_full 0.999
_diffrn_measured_fraction_theta_max 0.999
_diffrn_measurement_device 'three-circle diffractometer'
_diffrn_measurement_device_type 'Bruker D8 Venture Photon100'
_diffrn_measurement_method '\w and \f scans'
_diffrn_radiation_monochromator 'mirror optics'
_diffrn_radiation_probe x-ray
_diffrn_radiation_type MoK\a
_diffrn_radiation_wavelength 0.71073
_diffrn_reflns_av_R_equivalents 0.1845
_diffrn_reflns_av_unetI/netI 0.0712
_diffrn_reflns_Laue_measured_fraction_full 0.999
_diffrn_reflns_Laue_measured_fraction_max 0.999
_diffrn_reflns_limit_h_max 9
_diffrn_reflns_limit_h_min -9
_diffrn_reflns_limit_k_max 9
_diffrn_reflns_limit_k_min -9
_diffrn_reflns_limit_l_max 22
_diffrn_reflns_limit_l_min -22
_diffrn_reflns_number 28122
_diffrn_reflns_point_group_measured_fraction_full 0.999
_diffrn_reflns_point_group_measured_fraction_max 0.999
_diffrn_reflns_theta_full 25.026
_diffrn_reflns_theta_max 25.026
_diffrn_reflns_theta_min 2.613
_diffrn_source 'microfocus sealed X-ray tube'
_diffrn_source_target Mo
_diffrn_source_type 'Incoatec I\ms'
_exptl_absorpt_coefficient_mu 0.258
_exptl_absorpt_correction_T_max 0.9106
_exptl_absorpt_correction_T_min 0.7463
_exptl_absorpt_correction_type multi-scan
_exptl_absorpt_process_details
;
SADABS-2014/5 (Bruker,2014/5) was used for absorption correction. 
wR2(int) was 0.1687 before and 0.0470 after correction. The Ratio 
of minimum to maximum transmission is 0.8196. The \l/2 correction 
factor is 0.00150.
;
_exptl_crystal_colour grey
_exptl_crystal_colour_primary grey
_exptl_crystal_density_diffrn 1.311
_exptl_crystal_description block
_exptl_crystal_F_000 472
_exptl_crystal_recrystallization_method 'The crystal was recrystallized from a chloroform solution.'
_exptl_crystal_size_max 0.398
_exptl_crystal_size_mid 0.140
_exptl_crystal_size_min 0.122
_refine_diff_density_max 0.408
_refine_diff_density_min -0.459
_refine_diff_density_rms 0.068
_refine_ls_extinction_method none
_refine_ls_goodness_of_fit_ref 1.057
_refine_ls_hydrogen_treatment mixed
_refine_ls_matrix_type full
_refine_ls_number_parameters 289
_refine_ls_number_reflns 3930
_refine_ls_number_restraints 0
_refine_ls_restrained_S_all 1.057
_refine_ls_R_factor_all 0.0441
_refine_ls_R_factor_gt 0.0402
_refine_ls_shift/su_max 0.001
_refine_ls_shift/su_mean 0.000
_refine_ls_structure_factor_coef Fsqd
_refine_ls_weighting_details 'w=1/[\s^2^(Fo^2^)+(0.0407P)^2^+0.5196P] where P=(Fo^2^+2Fc^2^)/3'
_refine_ls_weighting_scheme calc
_refine_ls_wR_factor_gt 0.1121
_refine_ls_wR_factor_ref 0.1156
_reflns_Friedel_coverage 0.000
_reflns_number_gt 3574
_reflns_number_total 3930
_reflns_threshold_expression 'I > 2\s(I)'
_cod_data_source_file jo9b03504_si_002.cif
_cod_data_source_block mo_chem0045_c0ma
_cod_original_cell_volume 1116.01(12)
_cod_database_code 4038322
_shelx_space_group_comment
;
The symmetry employed for this shelxl refinement is uniquely defined
by the following loop, which should always be used as a source of
symmetry information in preference to the above space-group names.
They are only intended as comments.
;
_shelx_estimated_absorpt_t_max 0.969
_shelx_estimated_absorpt_t_min 0.904
_olex2_refinement_description
;
1. Fixed Uiso
 At 1.2 times of:
  All C(H) groups, All C(H,H) groups
 At 1.5 times of:
  All C(H,H,H) groups
2.a Secondary CH2 refined with riding coordinates:
 C2(H2C,H2D), C3(H3C,H3D), C4(H4A,H4B), C5(H5A,H5B), C6(H6A,H6B), C15(H15A,
 H15B), C16(H16A,H16B), C17(H17A,H17B), C18(H18A,H18B), C19(H19A,H19B)
2.b Aromatic/amide H refined with riding coordinates:
 C8(H8), C13(H13)
2.c Idealised Me refined as rotating group:
 C1(H1A,H1B,H1C), C20(H20A,H20B,H20C)
;
_shelx_shelxl_version_number 2014/7
_olex2_date_sample_data_collection 2015-06-27
_olex2_date_sample_submission 2015-01-24
_olex2_exptl_crystal_mounting_method
;
The crystal was coated in a thin film of Paraton-N oil and mounted 
on Cryo-loop.
;
_olex2_submission_original_sample_id WKC-Y-9.10
_olex2_submission_special_instructions 'No special instructions were received'

loop_
_space_group_symop_operation_xyz
'x, y, z'
'-x, -y, -z'

loop_
_atom_site_label
_atom_site_type_symbol
_atom_site_fract_x
_atom_site_fract_y
_atom_site_fract_z
_atom_site_U_iso_or_equiv
_atom_site_adp_type
_atom_site_occupancy
_atom_site_site_symmetry_order
_atom_site_calc_flag
_atom_site_refinement_flags_posn
_atom_site_refinement_flags_adp
_atom_site_refinement_flags_occupancy
_atom_site_disorder_assembly
_atom_site_disorder_group
S1 S 0.20306(6) 0.84950(5) 0.82371(2) 0.01666(15) Uani 1 1 d . . . . .
S2 S 0.38420(6) 0.39959(5) 0.87189(2) 0.01716(15) Uani 1 1 d . . . . .
N1 N 0.48313(19) 0.79768(18) 0.57990(8) 0.0145(3) Uani 1 1 d . . . . .
N2 N 0.6060(2) 0.7890(2) 0.46405(9) 0.0219(4) Uani 1 1 d . . . . .
H2A H 0.562(3) 0.899(3) 0.4547(13) 0.034(6) Uiso 1 1 d . . . . .
H2B H 0.584(3) 0.744(3) 0.4315(13) 0.031(6) Uiso 1 1 d . . . . .
N3 N 0.7518(2) 0.4394(2) 0.50384(9) 0.0210(4) Uani 1 1 d . . . . .
H3A H 0.800(3) 0.495(3) 0.4697(13) 0.034(6) Uiso 1 1 d . . . . .
H3B H 0.809(3) 0.334(3) 0.5202(12) 0.027(6) Uiso 1 1 d . . . . .
N4 N 0.6238(2) 0.43678(18) 0.61832(8) 0.0157(3) Uani 1 1 d . . . . .
C1 C -0.1260(3) 1.9893(2) 0.59704(11) 0.0275(5) Uani 1 1 d . . . . .
H1A H -0.1908 1.9773 0.5557 0.041 Uiso 1 1 calc GR . . . .
H1B H 0.0010 1.9838 0.5834 0.041 Uiso 1 1 calc GR . . . .
H1C H -0.1880 2.0999 0.6100 0.041 Uiso 1 1 calc GR . . . .
C2 C -0.1260(2) 1.8447(2) 0.66216(10) 0.0201(4) Uani 1 1 d . . . . .
H2C H -0.0670 1.8617 0.7045 0.024 Uiso 1 1 calc R . . . .
H2D H -0.2546 1.8501 0.6751 0.024 Uiso 1 1 calc R . . . .
C3 C -0.0260(2) 1.6685(2) 0.64766(10) 0.0186(4) Uani 1 1 d . . . . .
H3C H 0.1023 1.6638 0.6343 0.022 Uiso 1 1 calc R . . . .
H3D H -0.0853 1.6518 0.6053 0.022 Uiso 1 1 calc R . . . .
C4 C -0.0238(2) 1.5225(2) 0.71223(10) 0.0177(4) Uani 1 1 d . . . . .
H4A H 0.0364 1.5385 0.7545 0.021 Uiso 1 1 calc R . . . .
H4B H -0.1520 1.5275 0.7258 0.021 Uiso 1 1 calc R . . . .
C5 C 0.0752(2) 1.3467(2) 0.69715(10) 0.0182(4) Uani 1 1 d . . . . .
H5A H 0.2027 1.3421 0.6824 0.022 Uiso 1 1 calc R . . . .
H5B H 0.0128 1.3285 0.6560 0.022 Uiso 1 1 calc R . . . .
C6 C 0.0798(2) 1.2033(2) 0.76381(10) 0.0192(4) Uani 1 1 d . . . . .
H6A H 0.1357 1.2260 0.8055 0.023 Uiso 1 1 calc R . . . .
H6B H -0.0479 1.2053 0.7769 0.023 Uiso 1 1 calc R . . . .
C7 C 0.1846(2) 1.0282(2) 0.75254(10) 0.0157(4) Uani 1 1 d . . . . .
C8 C 0.2729(2) 0.9818(2) 0.69236(9) 0.0152(4) Uani 1 1 d . . . . .
H8 H 0.2780 1.0621 0.6485 0.018 Uiso 1 1 calc R . . . .
C9 C 0.3579(2) 0.8007(2) 0.70080(9) 0.0146(4) Uani 1 1 d . . . . .
C10 C 0.3304(2) 0.7126(2) 0.77022(10) 0.0157(4) Uani 1 1 d . . . . .
C11 C 0.4004(2) 0.5322(2) 0.78876(9) 0.0153(4) Uani 1 1 d . . . . .
C12 C 0.4958(2) 0.4394(2) 0.73861(9) 0.0143(4) Uani 1 1 d . . . . .
C13 C 0.5553(2) 0.2575(2) 0.76890(9) 0.0157(4) Uani 1 1 d . . . . .
H13 H 0.6221 0.1745 0.7423 0.019 Uiso 1 1 calc R . . . .
C14 C 0.5057(2) 0.2175(2) 0.83944(10) 0.0169(4) Uani 1 1 d . . . . .
C15 C 0.5377(3) 0.0472(2) 0.89188(10) 0.0196(4) Uani 1 1 d . . . . .
H15A H 0.4167 0.0304 0.9058 0.023 Uiso 1 1 calc R . . . .
H15B H 0.5966 0.0523 0.9367 0.023 Uiso 1 1 calc R . . . .
C16 C 0.6548(2) -0.1090(2) 0.86448(10) 0.0186(4) Uani 1 1 d . . . . .
H16A H 0.7763 -0.0947 0.8497 0.022 Uiso 1 1 calc R . . . .
H16B H 0.5948 -0.1209 0.8213 0.022 Uiso 1 1 calc R . . . .
C17 C 0.6794(2) -0.2692(2) 0.92465(10) 0.0196(4) Uani 1 1 d . . . . .
H17A H 0.7403 -0.2548 0.9671 0.023 Uiso 1 1 calc R . . . .
H17B H 0.5562 -0.2776 0.9403 0.023 Uiso 1 1 calc R . . . .
C18 C 0.7893(2) -0.4371(2) 0.90477(10) 0.0188(4) Uani 1 1 d . . . . .
H18A H 0.9130 -0.4308 0.8888 0.023 Uiso 1 1 calc R . . . .
H18B H 0.7278 -0.4554 0.8634 0.023 Uiso 1 1 calc R . . . .
C19 C 0.8084(3) -0.5887(2) 0.96932(10) 0.0200(4) Uani 1 1 d . . . . .
H19A H 0.8735 -0.5711 1.0098 0.024 Uiso 1 1 calc R . . . .
H19B H 0.6842 -0.5906 0.9865 0.024 Uiso 1 1 calc R . . . .
C20 C 0.9109(3) -0.7614(2) 0.95191(11) 0.0279(4) Uani 1 1 d . . . . .
H20A H 0.8466 -0.7811 0.9123 0.042 Uiso 1 1 calc GR . . . .
H20B H 0.9166 -0.8522 0.9955 0.042 Uiso 1 1 calc GR . . . .
H20C H 1.0359 -0.7626 0.9367 0.042 Uiso 1 1 calc GR . . . .
C21 C 0.4575(2) 0.7090(2) 0.64854(9) 0.0142(4) Uani 1 1 d . . . . .
C22 C 0.5730(2) 0.7083(2) 0.53345(9) 0.0163(4) Uani 1 1 d . . . . .
C23 C 0.6508(2) 0.5232(2) 0.55411(9) 0.0160(4) Uani 1 1 d . . . . .
C24 C 0.5249(2) 0.5284(2) 0.66672(9) 0.0139(4) Uani 1 1 d . . . . .

loop_
_atom_site_aniso_label
_atom_site_aniso_U_11
_atom_site_aniso_U_22
_atom_site_aniso_U_33
_atom_site_aniso_U_23
_atom_site_aniso_U_13
_atom_site_aniso_U_12
S1 0.0188(2) 0.0164(2) 0.0157(3) -0.00333(18) 0.00438(18) -0.00734(19)
S2 0.0208(3) 0.0161(2) 0.0144(3) 0.00063(18) 0.00291(18) -0.00838(19)
N1 0.0170(7) 0.0138(7) 0.0146(7) -0.0027(6) 0.0010(6) -0.0078(6)
N2 0.0359(10) 0.0138(8) 0.0151(8) -0.0019(7) 0.0051(7) -0.0076(7)
N3 0.0295(9) 0.0136(8) 0.0176(8) -0.0026(7) 0.0052(7) -0.0044(7)
N4 0.0179(7) 0.0151(7) 0.0157(8) -0.0025(6) -0.0001(6) -0.0079(6)
C1 0.0316(11) 0.0198(10) 0.0299(11) -0.0036(8) -0.0029(9) -0.0065(9)
C2 0.0190(9) 0.0164(9) 0.0258(10) -0.0063(8) -0.0005(8) -0.0052(8)
C3 0.0159(9) 0.0190(9) 0.0226(10) -0.0077(8) -0.0002(7) -0.0056(7)
C4 0.0152(8) 0.0170(9) 0.0227(10) -0.0066(7) 0.0007(7) -0.0058(7)
C5 0.0175(9) 0.0167(9) 0.0213(9) -0.0055(7) 0.0001(7) -0.0054(7)
C6 0.0176(9) 0.0184(9) 0.0224(10) -0.0064(8) 0.0040(7) -0.0059(7)
C7 0.0159(9) 0.0138(9) 0.0184(9) -0.0018(7) 0.0009(7) -0.0071(7)
C8 0.0144(8) 0.0141(8) 0.0185(9) -0.0024(7) 0.0012(7) -0.0071(7)
C9 0.0136(8) 0.0153(9) 0.0174(9) -0.0022(7) -0.0004(7) -0.0086(7)
C10 0.0141(8) 0.0171(9) 0.0176(9) -0.0031(7) 0.0010(7) -0.0078(7)
C11 0.0156(8) 0.0160(9) 0.0155(9) 0.0010(7) -0.0005(7) -0.0093(7)
C12 0.0134(8) 0.0150(8) 0.0159(9) -0.0004(7) -0.0012(7) -0.0082(7)
C13 0.0159(8) 0.0142(8) 0.0177(9) -0.0011(7) 0.0002(7) -0.0072(7)
C14 0.0165(9) 0.0153(9) 0.0185(9) -0.0004(7) -0.0002(7) -0.0066(7)
C15 0.0248(10) 0.0163(9) 0.0163(9) 0.0031(7) 0.0015(8) -0.0090(8)
C16 0.0184(9) 0.0187(9) 0.0171(9) 0.0033(7) 0.0003(7) -0.0083(7)
C17 0.0208(9) 0.0167(9) 0.0183(9) 0.0029(7) 0.0013(7) -0.0062(8)
C18 0.0196(9) 0.0187(9) 0.0169(9) 0.0016(7) 0.0019(7) -0.0080(7)
C19 0.0226(9) 0.0160(9) 0.0192(9) -0.0002(7) 0.0013(7) -0.0053(8)
C20 0.0340(11) 0.0198(10) 0.0260(11) -0.0022(8) 0.0034(8) -0.0051(9)
C21 0.0136(8) 0.0150(8) 0.0160(9) -0.0008(7) -0.0012(7) -0.0088(7)
C22 0.0191(9) 0.0157(9) 0.0159(9) -0.0024(7) 0.0002(7) -0.0085(7)
C23 0.0173(9) 0.0158(9) 0.0167(9) -0.0038(7) -0.0004(7) -0.0072(7)
C24 0.0135(8) 0.0151(8) 0.0153(9) -0.0024(7) -0.0004(7) -0.0080(7)

loop_
_atom_type_symbol
_atom_type_description
_atom_type_scat_dispersion_real
_atom_type_scat_dispersion_imag
_atom_type_scat_source
C C 0.0033 0.0016 'International Tables Vol C Tables 4.2.6.8 and 6.1.1.4'
H H 0.0000 0.0000 'International Tables Vol C Tables 4.2.6.8 and 6.1.1.4'
N N 0.0061 0.0033 'International Tables Vol C Tables 4.2.6.8 and 6.1.1.4'
S S 0.1246 0.1234 'International Tables Vol C Tables 4.2.6.8 and 6.1.1.4'

loop_
_geom_angle_atom_site_label_1
_geom_angle_atom_site_label_2
_geom_angle_atom_site_label_3
_geom_angle
_geom_angle_site_symmetry_1
_geom_angle_site_symmetry_3
_geom_angle_publ_flag
C10 S1 C7 91.43(8) . . ?
C11 S2 C14 91.55(8) . . ?
C22 N1 C21 117.37(15) . . ?
H2A N2 H2B 114(2) . . ?
C22 N2 H2A 114.9(16) . . ?
C22 N2 H2B 113.4(16) . . ?
H3A N3 H3B 118(2) . . ?
C23 N3 H3A 118.5(16) . . ?
C23 N3 H3B 115.1(15) . . ?
C23 N4 C24 117.19(15) . . ?
H1A C1 H1B 109.5 . . ?
H1A C1 H1C 109.5 . . ?
H1B C1 H1C 109.5 . . ?
C2 C1 H1A 109.5 . . ?
C2 C1 H1B 109.5 . . ?
C2 C1 H1C 109.5 . . ?
C1 C2 H2C 109.0 . . ?
C1 C2 H2D 109.0 . . ?
H2C C2 H2D 107.8 . . ?
C3 C2 C1 112.95(16) . . ?
C3 C2 H2C 109.0 . . ?
C3 C2 H2D 109.0 . . ?
C2 C3 H3C 108.8 . . ?
C2 C3 H3D 108.8 . . ?
C2 C3 C4 113.71(15) . . ?
H3C C3 H3D 107.7 . . ?
C4 C3 H3C 108.8 . . ?
C4 C3 H3D 108.8 . . ?
C3 C4 H4A 108.9 . . ?
C3 C4 H4B 108.9 . . ?
H4A C4 H4B 107.7 . . ?
C5 C4 C3 113.40(15) . . ?
C5 C4 H4A 108.9 . . ?
C5 C4 H4B 108.9 . . ?
C4 C5 H5A 109.2 . . ?
C4 C5 H5B 109.2 . . ?
C4 C5 C6 112.07(15) . . ?
H5A C5 H5B 107.9 . . ?
C6 C5 H5A 109.2 . . ?
C6 C5 H5B 109.2 . . ?
C5 C6 H6A 108.8 . . ?
C5 C6 H6B 108.8 . . ?
H6A C6 H6B 107.7 . . ?
C7 C6 C5 113.86(15) . . ?
C7 C6 H6A 108.8 . . ?
C7 C6 H6B 108.8 . . ?
C6 C7 S1 119.62(13) . . ?
C8 C7 S1 111.32(13) . . ?
C8 C7 C6 129.06(16) . . ?
C7 C8 H8 123.0 . . ?
C7 C8 C9 113.94(16) . . ?
C9 C8 H8 123.0 . . ?
C10 C9 C8 111.39(15) . . ?
C10 C9 C21 120.03(15) . . ?
C21 C9 C8 128.57(16) . . ?
C9 C10 S1 111.93(13) . . ?
C9 C10 C11 120.00(16) . . ?
C11 C10 S1 128.06(14) . . ?
C10 C11 S2 127.20(14) . . ?
C12 C11 S2 111.61(13) . . ?
C12 C11 C10 121.18(16) . . ?
C11 C12 C13 112.03(15) . . ?
C11 C12 C24 119.49(15) . . ?
C24 C12 C13 128.48(16) . . ?
C12 C13 H13 123.6 . . ?
C14 C13 C12 112.85(16) . . ?
C14 C13 H13 123.6 . . ?
C13 C14 S2 111.96(13) . . ?
C13 C14 C15 131.09(17) . . ?
C15 C14 S2 116.95(13) . . ?
C14 C15 H15A 108.2 . . ?
C14 C15 H15B 108.2 . . ?
C14 C15 C16 116.27(15) . . ?
H15A C15 H15B 107.4 . . ?
C16 C15 H15A 108.2 . . ?
C16 C15 H15B 108.2 . . ?
C15 C16 H16A 109.7 . . ?
C15 C16 H16B 109.7 . . ?
C15 C16 C17 109.68(15) . . ?
H16A C16 H16B 108.2 . . ?
C17 C16 H16A 109.7 . . ?
C17 C16 H16B 109.7 . . ?
C16 C17 H17A 108.3 . . ?
C16 C17 H17B 108.3 . . ?
H17A C17 H17B 107.4 . . ?
C18 C17 C16 115.92(15) . . ?
C18 C17 H17A 108.3 . . ?
C18 C17 H17B 108.3 . . ?
C17 C18 H18A 109.3 . . ?
C17 C18 H18B 109.3 . . ?
C17 C18 C19 111.57(15) . . ?
H18A C18 H18B 108.0 . . ?
C19 C18 H18A 109.3 . . ?
C19 C18 H18B 109.3 . . ?
C18 C19 H19A 108.7 . . ?
C18 C19 H19B 108.7 . . ?
H19A C19 H19B 107.6 . . ?
C20 C19 C18 114.03(16) . . ?
C20 C19 H19A 108.7 . . ?
C20 C19 H19B 108.7 . . ?
C19 C20 H20A 109.5 . . ?
C19 C20 H20B 109.5 . . ?
C19 C20 H20C 109.5 . . ?
H20A C20 H20B 109.5 . . ?
H20A C20 H20C 109.5 . . ?
H20B C20 H20C 109.5 . . ?
N1 C21 C9 119.46(15) . . ?
N1 C21 C24 120.57(16) . . ?
C24 C21 C9 119.95(15) . . ?
N1 C22 N2 120.46(16) . . ?
N1 C22 C23 121.53(16) . . ?
N2 C22 C23 117.91(16) . . ?
N3 C23 C22 118.20(16) . . ?
N4 C23 N3 120.02(16) . . ?
N4 C23 C22 121.77(16) . . ?
N4 C24 C12 119.21(15) . . ?
N4 C24 C21 121.40(15) . . ?
C21 C24 C12 119.33(16) . . ?

loop_
_geom_bond_atom_site_label_1
_geom_bond_atom_site_label_2
_geom_bond_distance
_geom_bond_site_symmetry_2
_geom_bond_publ_flag
S1 C7 1.7498(17) . ?
S1 C10 1.7285(18) . ?
S2 C11 1.7286(17) . ?
S2 C14 1.7437(18) . ?
N1 C21 1.376(2) . ?
N1 C22 1.304(2) . ?
N2 H2A 0.86(3) . ?
N2 H2B 0.83(2) . ?
N2 C22 1.379(2) . ?
N3 H3A 0.84(2) . ?
N3 H3B 0.86(2) . ?
N3 C23 1.363(2) . ?
N4 C23 1.305(2) . ?
N4 C24 1.365(2) . ?
C1 H1A 0.9800 . ?
C1 H1B 0.9800 . ?
C1 H1C 0.9800 . ?
C1 C2 1.521(3) . ?
C2 H2C 0.9900 . ?
C2 H2D 0.9900 . ?
C2 C3 1.518(2) . ?
C3 H3C 0.9900 . ?
C3 H3D 0.9900 . ?
C3 C4 1.519(2) . ?
C4 H4A 0.9900 . ?
C4 H4B 0.9900 . ?
C4 C5 1.517(2) . ?
C5 H5A 0.9900 . ?
C5 H5B 0.9900 . ?
C5 C6 1.527(2) . ?
C6 H6A 0.9900 . ?
C6 H6B 0.9900 . ?
C6 C7 1.496(2) . ?
C7 C8 1.353(2) . ?
C8 H8 0.9500 . ?
C8 C9 1.433(2) . ?
C9 C10 1.390(2) . ?
C9 C21 1.423(2) . ?
C10 C11 1.410(2) . ?
C11 C12 1.387(2) . ?
C12 C13 1.442(2) . ?
C12 C24 1.433(2) . ?
C13 H13 0.9500 . ?
C13 C14 1.356(3) . ?
C14 C15 1.505(2) . ?
C15 H15A 0.9900 . ?
C15 H15B 0.9900 . ?
C15 C16 1.519(3) . ?
C16 H16A 0.9900 . ?
C16 H16B 0.9900 . ?
C16 C17 1.523(2) . ?
C17 H17A 0.9900 . ?
C17 H17B 0.9900 . ?
C17 C18 1.516(2) . ?
C18 H18A 0.9900 . ?
C18 H18B 0.9900 . ?
C18 C19 1.528(2) . ?
C19 H19A 0.9900 . ?
C19 H19B 0.9900 . ?
C19 C20 1.517(3) . ?
C20 H20A 0.9800 . ?
C20 H20B 0.9800 . ?
C20 H20C 0.9800 . ?
C21 C24 1.410(2) . ?
C22 C23 1.452(2) . ?

loop_
_geom_hbond_atom_site_label_D
_geom_hbond_atom_site_label_H
_geom_hbond_atom_site_label_A
_geom_hbond_site_symmetry_A
_geom_hbond_distance_DH
_geom_hbond_distance_HA
_geom_hbond_distance_DA
_geom_hbond_angle_DHA
N2 H2A N1 2_676 0.86(2) 2.40(2) 3.241(2) 166(2)
N3 H3A N2 . 0.84(2) 2.44(2) 2.742(2) 102.0(18)

loop_
_geom_torsion_atom_site_label_1
_geom_torsion_atom_site_label_2
_geom_torsion_atom_site_label_3
_geom_torsion_atom_site_label_4
_geom_torsion
_geom_torsion_site_symmetry_1
_geom_torsion_site_symmetry_2
_geom_torsion_site_symmetry_3
_geom_torsion_site_symmetry_4
_geom_torsion_publ_flag
S1 C7 C8 C9 0.39(18) . . . . ?
S1 C10 C11 S2 -2.6(2) . . . . ?
S1 C10 C11 C12 177.92(12) . . . . ?
S2 C11 C12 C13 0.29(18) . . . . ?
S2 C11 C12 C24 -179.25(12) . . . . ?
S2 C14 C15 C16 -175.94(12) . . . . ?
N1 C21 C24 N4 2.9(2) . . . . ?
N1 C21 C24 C12 -179.91(14) . . . . ?
N1 C22 C23 N3 -176.37(15) . . . . ?
N1 C22 C23 N4 4.8(3) . . . . ?
N2 C22 C23 N3 -0.1(2) . . . . ?
N2 C22 C23 N4 -178.98(15) . . . . ?
C1 C2 C3 C4 179.75(14) . . . . ?
C2 C3 C4 C5 179.62(14) . . . . ?
C3 C4 C5 C6 178.32(14) . . . . ?
C4 C5 C6 C7 -177.05(14) . . . . ?
C5 C6 C7 S1 180.00(11) . . . . ?
C5 C6 C7 C8 -0.3(3) . . . . ?
C6 C7 C8 C9 -179.31(16) . . . . ?
C7 S1 C10 C9 0.19(13) . . . . ?
C7 S1 C10 C11 -178.36(16) . . . . ?
C7 C8 C9 C10 -0.3(2) . . . . ?
C7 C8 C9 C21 178.64(16) . . . . ?
C8 C9 C10 S1 0.00(17) . . . . ?
C8 C9 C10 C11 178.67(14) . . . . ?
C8 C9 C21 N1 0.9(3) . . . . ?
C8 C9 C21 C24 -177.45(15) . . . . ?
C9 C10 C11 S2 178.99(12) . . . . ?
C9 C10 C11 C12 -0.5(2) . . . . ?
C9 C21 C24 N4 -178.76(14) . . . . ?
C9 C21 C24 C12 -1.5(2) . . . . ?
C10 S1 C7 C6 179.40(14) . . . . ?
C10 S1 C7 C8 -0.33(13) . . . . ?
C10 C9 C21 N1 179.75(14) . . . . ?
C10 C9 C21 C24 1.4(2) . . . . ?
C10 C11 C12 C13 179.87(15) . . . . ?
C10 C11 C12 C24 0.3(2) . . . . ?
C11 S2 C14 C13 0.07(14) . . . . ?
C11 S2 C14 C15 -179.85(13) . . . . ?
C11 C12 C13 C14 -0.2(2) . . . . ?
C11 C12 C24 N4 177.99(14) . . . . ?
C11 C12 C24 C21 0.7(2) . . . . ?
C12 C13 C14 S2 0.08(19) . . . . ?
C12 C13 C14 C15 179.99(17) . . . . ?
C13 C12 C24 N4 -1.5(3) . . . . ?
C13 C12 C24 C21 -178.75(15) . . . . ?
C13 C14 C15 C16 4.2(3) . . . . ?
C14 S2 C11 C10 -179.75(16) . . . . ?
C14 S2 C11 C12 -0.21(13) . . . . ?
C14 C15 C16 C17 178.02(14) . . . . ?
C15 C16 C17 C18 178.33(14) . . . . ?
C16 C17 C18 C19 178.97(14) . . . . ?
C17 C18 C19 C20 177.73(15) . . . . ?
C21 N1 C22 N2 -179.05(15) . . . . ?
C21 N1 C22 C23 -2.9(2) . . . . ?
C21 C9 C10 S1 -179.01(12) . . . . ?
C21 C9 C10 C11 -0.3(2) . . . . ?
C22 N1 C21 C9 -179.07(14) . . . . ?
C22 N1 C21 C24 -0.7(2) . . . . ?
C23 N4 C24 C12 -178.33(14) . . . . ?
C23 N4 C24 C21 -1.1(2) . . . . ?
C24 N4 C23 N3 178.67(15) . . . . ?
C24 N4 C23 C22 -2.5(2) . . . . ?
C24 C12 C13 C14 179.25(15) . . . . ?
